data_4088831
loop_
_publ_author_name
'Walewska, Ma\/lgorzata'
'Hlina, Johann'
'Baumgartner, Judith'
'M\"uller, Thomas'
'Marschner, Christoph'

_publ_section_title
;
 Basic Reactivity Pattern of a Cyclic Disilylated Germylene.
;
_journal_issue 16
_journal_name_full Organometallics
_journal_page_first 2728
_journal_page_last 2737
_journal_paper_doi 10.1021/acs.organomet.6b00482
_journal_volume 35
_journal_year 2016
_chemical_formula_sum 'C32 H96 Ge2 Se2 Si16'
_chemical_formula_weight 1233.63
_space_group_IT_number 2
_space_group_name_Hall '-P 1'
_space_group_name_H-M_alt 'P -1'
_symmetry_cell_setting triclinic
_symmetry_space_group_name_H-M 'P -1'
_atom_sites_solution_hydrogens geom
_atom_sites_solution_primary direct
_atom_sites_solution_secondary difmap
_audit_creation_method SHELXL-97
_cell_angle_alpha 105.26(3)
_cell_angle_beta 90.76(3)
_cell_angle_gamma 99.54(3)
_cell_formula_units_Z 2
_cell_length_a 9.870(2)
_cell_length_b 14.612(3)
_cell_length_c 23.672(5)
_cell_measurement_reflns_used 4001
_cell_measurement_temperature 100(2)
_cell_measurement_theta_max 51.354
_cell_measurement_theta_min 4.644
_cell_volume 3242.3(13)
_computing_cell_refinement 'Bruker SMART'
_computing_data_collection 'Bruker SMART'
_computing_data_reduction 'Bruker SAINT'
_computing_molecular_graphics 'Bruker SHELXTL'
_computing_publication_material 'Bruker SHELXTL'
_computing_structure_refinement 'SHELXL-97 (Sheldrick, 1997)'
_computing_structure_solution 'SHELXS-97 (Sheldrick, 1990)'
_diffrn_ambient_temperature 100(2)
_diffrn_measured_fraction_theta_full 0.972
_diffrn_measured_fraction_theta_max 0.972
_diffrn_measurement_device_type 'SMART APEX'
_diffrn_measurement_method '\w scans'
_diffrn_radiation_monochromator graphite
_diffrn_radiation_source 'fine-focus sealed tube'
_diffrn_radiation_type MoK\a
_diffrn_radiation_wavelength 0.71073
_diffrn_reflns_av_R_equivalents 0.0795
_diffrn_reflns_av_sigmaI/netI 0.1645
_diffrn_reflns_limit_h_max 12
_diffrn_reflns_limit_h_min -12
_diffrn_reflns_limit_k_max 17
_diffrn_reflns_limit_k_min -17
_diffrn_reflns_limit_l_max 28
_diffrn_reflns_limit_l_min -29
_diffrn_reflns_number 24227
_diffrn_reflns_theta_full 25.99
_diffrn_reflns_theta_max 25.99
_diffrn_reflns_theta_min 0.89
_exptl_absorpt_coefficient_mu 2.367
_exptl_absorpt_correction_T_max 0.7329
_exptl_absorpt_correction_T_min 0.4829
_exptl_absorpt_correction_type multi-scan
_exptl_absorpt_process_details SADABS
_exptl_crystal_colour yellow
_exptl_crystal_density_diffrn 1.264
_exptl_crystal_density_method 'not measured'
_exptl_crystal_description plates
_exptl_crystal_F_000 1288
_exptl_crystal_size_max 0.36
_exptl_crystal_size_mid 0.22
_exptl_crystal_size_min 0.14
_platon_squeeze_details
;
;
_refine_diff_density_max 1.626
_refine_diff_density_min -1.017
_refine_diff_density_rms 0.185
_refine_ls_extinction_method none
_refine_ls_goodness_of_fit_ref 1.032
_refine_ls_hydrogen_treatment constr
_refine_ls_matrix_type full
_refine_ls_number_parameters 501
_refine_ls_number_reflns 12366
_refine_ls_number_restraints 6
_refine_ls_restrained_S_all 1.032
_refine_ls_R_factor_all 0.1608
_refine_ls_R_factor_gt 0.0915
_refine_ls_shift/su_max 0.004
_refine_ls_shift/su_mean 0.000
_refine_ls_structure_factor_coef Fsqd
_refine_ls_weighting_details 'calc w=1/[\s^2^(Fo^2^)+(0.1211P)^2^+0.0000P] where P=(Fo^2^+2Fc^2^)/3'
_refine_ls_weighting_scheme calc
_refine_ls_wR_factor_gt 0.2362
_refine_ls_wR_factor_ref 0.2586
_reflns_number_gt 6209
_reflns_number_total 12366
_reflns_threshold_expression >2sigma(I)
_cod_data_source_file om6b00482_si_002.cif
_cod_data_source_block 7b_1197j
_cod_original_cell_volume 3242.1(11)
_cod_original_sg_symbol_H-M P-1
_cod_database_code 4088831

loop_
_symmetry_equiv_pos_as_xyz
'x, y, z'
'-x, -y, -z'

loop_
_atom_site_label
_atom_site_type_symbol
_atom_site_fract_x
_atom_site_fract_y
_atom_site_fract_z
_atom_site_U_iso_or_equiv
_atom_site_adp_type
_atom_site_occupancy
_atom_site_symmetry_multiplicity
_atom_site_calc_flag
_atom_site_refinement_flags
Ge1 Ge 0.82623(12) 0.13837(9) 0.26665(5) 0.0207(3) Uani 1 1 d .
Ge2 Ge 0.66311(11) -0.09053(9) 0.23595(5) 0.0198(3) Uani 1 1 d .
Se1 Se 0.59123(11) 0.05960(9) 0.23562(5) 0.0223(3) Uani 1 1 d .
Se2 Se 0.89762(11) -0.01256(9) 0.26591(5) 0.0237(3) Uani 1 1 d .
Si1 Si 0.8499(3) 0.2617(2) 0.36275(13) 0.0237(8) Uani 1 1 d .
Si2 Si 0.9512(3) 0.4052(2) 0.33936(14) 0.0243(8) Uani 1 1 d .
Si3 Si 0.9072(3) 0.3756(2) 0.23841(13) 0.0244(8) Uani 1 1 d .
Si4 Si 0.9452(3) 0.2175(2) 0.19750(13) 0.0206(7) Uani 1 1 d .
Si5 Si 0.9806(3) 0.2319(3) 0.43980(14) 0.0264(8) Uani 1 1 d .
Si6 Si 0.6282(3) 0.2921(3) 0.39271(14) 0.0277(8) Uani 1 1 d .
Si7 Si 0.8519(3) 0.1804(3) 0.10005(14) 0.0258(8) Uani 1 1 d .
Si8 Si 1.1783(3) 0.2000(3) 0.20612(14) 0.0277(8) Uani 1 1 d .
Si9 Si 0.5532(3) -0.1684(2) 0.30728(13) 0.0232(7) Uani 1 1 d .
Si10 Si 0.5688(3) -0.3302(2) 0.26380(14) 0.0248(8) Uani 1 1 d .
Si11 Si 0.5167(3) -0.3527(2) 0.16366(14) 0.0260(8) Uani 1 1 d .
Si12 Si 0.6440(3) -0.2160(2) 0.14216(13) 0.0219(7) Uani 1 1 d .
Si13 Si 0.6761(3) -0.1269(3) 0.39927(13) 0.0267(8) Uani 1 1 d .
Si14 Si 0.3205(3) -0.1468(3) 0.31606(14) 0.0271(8) Uani 1 1 d .
Si15 Si 0.5283(3) -0.1871(3) 0.06229(14) 0.0251(8) Uani 1 1 d .
Si16 Si 0.8602(3) -0.2529(3) 0.11018(15) 0.0271(8) Uani 1 1 d .
C1 C 0.8841(13) 0.5160(9) 0.3852(5) 0.037(3) Uani 1 1 d .
H1A H 0.8975 0.5203 0.4270 0.055 Uiso 1 1 calc R
H1B H 0.7859 0.5100 0.3750 0.055 Uiso 1 1 calc R
H1C H 0.9348 0.5743 0.3771 0.055 Uiso 1 1 calc R
C2 C 1.1462(11) 0.4400(10) 0.3509(6) 0.036(3) Uani 1 1 d .
H2A H 1.1781 0.4929 0.3333 0.054 Uiso 1 1 calc R
H2B H 1.1885 0.3843 0.3323 0.054 Uiso 1 1 calc R
H2C H 1.1722 0.4608 0.3930 0.054 Uiso 1 1 calc R
C3 C 0.7213(12) 0.3791(9) 0.2169(5) 0.031(3) Uani 1 1 d .
H3A H 0.6914 0.4347 0.2436 0.046 Uiso 1 1 calc R
H3B H 0.6618 0.3197 0.2195 0.046 Uiso 1 1 calc R
H3C H 0.7152 0.3845 0.1766 0.046 Uiso 1 1 calc R
C4 C 1.0254(12) 0.4754(9) 0.2134(5) 0.033(3) Uani 1 1 d .
H4A H 1.0140 0.4626 0.1707 0.049 Uiso 1 1 calc R
H4B H 1.1215 0.4760 0.2247 0.049 Uiso 1 1 calc R
H4C H 1.0006 0.5381 0.2322 0.049 Uiso 1 1 calc R
C5 C 1.1439(11) 0.3261(9) 0.4621(5) 0.033(3) Uani 1 1 d .
H5A H 1.1900 0.3174 0.4967 0.050 Uiso 1 1 calc R
H5B H 1.1201 0.3907 0.4712 0.050 Uiso 1 1 calc R
H5C H 1.2056 0.3185 0.4297 0.050 Uiso 1 1 calc R
C6 C 1.0375(12) 0.1128(9) 0.4193(5) 0.036(3) Uani 1 1 d .
H6A H 1.0974 0.1098 0.3864 0.053 Uiso 1 1 calc R
H6B H 0.9568 0.0614 0.4078 0.053 Uiso 1 1 calc R
H6C H 1.0882 0.1045 0.4530 0.053 Uiso 1 1 calc R
C7 C 0.8749(12) 0.2442(10) 0.5073(5) 0.037(3) Uani 1 1 d .
H7A H 0.7993 0.1891 0.5006 0.055 Uiso 1 1 calc R
H7B H 0.8373 0.3040 0.5148 0.055 Uiso 1 1 calc R
H7C H 0.9339 0.2458 0.5414 0.055 Uiso 1 1 calc R
C8 C 0.5107(12) 0.1844(9) 0.3995(5) 0.033(3) Uani 1 1 d .
H8A H 0.4159 0.1895 0.3897 0.050 Uiso 1 1 calc R
H8B H 0.5182 0.1795 0.4398 0.050 Uiso 1 1 calc R
H8C H 0.5352 0.1270 0.3726 0.050 Uiso 1 1 calc R
C9 C 0.6399(12) 0.3857(9) 0.4655(5) 0.033(3) Uani 1 1 d .
H9A H 0.5590 0.4171 0.4685 0.049 Uiso 1 1 calc R
H9B H 0.7234 0.4339 0.4684 0.049 Uiso 1 1 calc R
H9C H 0.6434 0.3546 0.4973 0.049 Uiso 1 1 calc R
C10 C 0.5449(14) 0.3416(10) 0.3389(6) 0.046(4) Uani 1 1 d .
H10A H 0.5273 0.2928 0.3011 0.070 Uiso 1 1 calc R
H10B H 0.6060 0.3988 0.3340 0.070 Uiso 1 1 calc R
H10C H 0.4577 0.3593 0.3534 0.070 Uiso 1 1 calc R
C11 C 0.6581(13) 0.1455(10) 0.0955(5) 0.043(4) Uani 1 1 d .
H11A H 0.6249 0.1175 0.0543 0.064 Uiso 1 1 calc R
H11B H 0.6174 0.2028 0.1120 0.064 Uiso 1 1 calc R
H11C H 0.6317 0.0980 0.1177 0.064 Uiso 1 1 calc R
C12 C 0.8948(13) 0.2919(9) 0.0722(5) 0.035(3) Uani 1 1 d .
H12A H 0.9943 0.3156 0.0776 0.053 Uiso 1 1 calc R
H12B H 0.8462 0.3420 0.0943 0.053 Uiso 1 1 calc R
H12C H 0.8661 0.2756 0.0305 0.053 Uiso 1 1 calc R
C13 C 0.9351(12) 0.0875(9) 0.0504(5) 0.034(3) Uani 1 1 d .
H13A H 0.9393 0.0347 0.0684 0.051 Uiso 1 1 calc R
H13B H 1.0286 0.1164 0.0440 0.051 Uiso 1 1 calc R
H13C H 0.8814 0.0625 0.0128 0.051 Uiso 1 1 calc R
C14 C 1.2972(11) 0.3144(9) 0.1997(6) 0.035(3) Uani 1 1 d .
H14A H 1.3095 0.3625 0.2379 0.052 Uiso 1 1 calc R
H14B H 1.2559 0.3404 0.1707 0.052 Uiso 1 1 calc R
H14C H 1.3868 0.2988 0.1872 0.052 Uiso 1 1 calc R
C15 C 1.2161(12) 0.1767(10) 0.2790(5) 0.034(3) Uani 1 1 d .
H15A H 1.1667 0.1129 0.2794 0.052 Uiso 1 1 calc R
H15B H 1.1859 0.2260 0.3106 0.052 Uiso 1 1 calc R
H15C H 1.3153 0.1792 0.2849 0.052 Uiso 1 1 calc R
C16 C 1.2249(11) 0.0960(9) 0.1473(6) 0.038(3) Uani 1 1 d .
H16A H 1.3112 0.0800 0.1596 0.058 Uiso 1 1 calc R
H16B H 1.2362 0.1144 0.1105 0.058 Uiso 1 1 calc R
H16C H 1.1514 0.0398 0.1414 0.058 Uiso 1 1 calc R
C17 C 0.4552(14) -0.4217(10) 0.2924(6) 0.045(4) Uani 1 1 d .
H17A H 0.4718 -0.4863 0.2723 0.068 Uiso 1 1 calc R
H17B H 0.3586 -0.4178 0.2852 0.068 Uiso 1 1 calc R
H17C H 0.4759 -0.4090 0.3346 0.068 Uiso 1 1 calc R
C18 C 0.7486(11) -0.3484(10) 0.2764(6) 0.036(3) Uani 1 1 d .
H18A H 0.7555 -0.3692 0.3123 0.054 Uiso 1 1 calc R
H18B H 0.8124 -0.2877 0.2805 0.054 Uiso 1 1 calc R
H18C H 0.7722 -0.3977 0.2430 0.054 Uiso 1 1 calc R
C19 C 0.3285(12) -0.3585(9) 0.1526(5) 0.033(3) Uani 1 1 d .
H19A H 0.2997 -0.3879 0.1111 0.050 Uiso 1 1 calc R
H19B H 0.3071 -0.2932 0.1645 0.050 Uiso 1 1 calc R
H19C H 0.2793 -0.3974 0.1764 0.050 Uiso 1 1 calc R
C20 C 0.5607(13) -0.4685(9) 0.1183(5) 0.040(3) Uani 1 1 d .
H20A H 0.5140 -0.5221 0.1324 0.059 Uiso 1 1 calc R
H20B H 0.6605 -0.4658 0.1215 0.059 Uiso 1 1 calc R
H20C H 0.5307 -0.4781 0.0772 0.059 Uiso 1 1 calc R
C21 C 0.8603(11) -0.1481(9) 0.3943(5) 0.033(3) Uani 1 1 d .
H21A H 0.9063 -0.1161 0.3664 0.049 Uiso 1 1 calc R
H21B H 0.8609 -0.2174 0.3809 0.049 Uiso 1 1 calc R
H21C H 0.9090 -0.1217 0.4330 0.049 Uiso 1 1 calc R
C22 C 0.5890(14) -0.2067(12) 0.4432(6) 0.056(4) Uani 1 1 d .
H22A H 0.6458 -0.1981 0.4791 0.084 Uiso 1 1 calc R
H22B H 0.5770 -0.2740 0.4200 0.084 Uiso 1 1 calc R
H22C H 0.4989 -0.1896 0.4534 0.084 Uiso 1 1 calc R
C23 C 0.6766(12) -0.0005(10) 0.4401(5) 0.040(4) Uani 1 1 d .
H23A H 0.5866 0.0055 0.4564 0.059 Uiso 1 1 calc R
H23B H 0.6951 0.0409 0.4135 0.059 Uiso 1 1 calc R
H23C H 0.7483 0.0194 0.4721 0.059 Uiso 1 1 calc R
C24 C 0.2615(11) -0.0979(9) 0.2556(5) 0.032(3) Uani 1 1 d U
H24A H 0.2834 -0.1373 0.2176 0.047 Uiso 1 1 calc R
H24B H 0.3085 -0.0312 0.2615 0.047 Uiso 1 1 calc R
H24C H 0.1618 -0.0997 0.2562 0.047 Uiso 1 1 calc R
C25 C 0.2953(12) -0.0631(9) 0.3891(5) 0.035(3) Uani 1 1 d .
H25A H 0.1976 -0.0587 0.3923 0.052 Uiso 1 1 calc R
H25B H 0.3490 0.0010 0.3923 0.052 Uiso 1 1 calc R
H25C H 0.3263 -0.0880 0.4207 0.052 Uiso 1 1 calc R
C26 C 0.2031(11) -0.2628(9) 0.3107(6) 0.036(3) Uani 1 1 d .
H26A H 0.2282 -0.2895 0.3425 0.053 Uiso 1 1 calc R
H26B H 0.2112 -0.3083 0.2728 0.053 Uiso 1 1 calc R
H26C H 0.1080 -0.2515 0.3141 0.053 Uiso 1 1 calc R
C27 C 0.3790(12) -0.1222(9) 0.0875(5) 0.033(3) Uani 1 1 d .
H27A H 0.4146 -0.0579 0.1132 0.049 Uiso 1 1 calc R
H27B H 0.3177 -0.1590 0.1091 0.049 Uiso 1 1 calc R
H27C H 0.3278 -0.1162 0.0533 0.049 Uiso 1 1 calc R
C28 C 0.6516(12) -0.1144(10) 0.0247(6) 0.037(3) Uani 1 1 d .
H28A H 0.7214 -0.1521 0.0073 0.055 Uiso 1 1 calc R
H28B H 0.6964 -0.0552 0.0533 0.055 Uiso 1 1 calc R
H28C H 0.6015 -0.0980 -0.0063 0.055 Uiso 1 1 calc R
C29 C 0.4601(12) -0.3074(9) 0.0088(5) 0.034(3) Uani 1 1 d .
H29A H 0.4012 -0.2981 -0.0222 0.051 Uiso 1 1 calc R
H29B H 0.4063 -0.3497 0.0295 0.051 Uiso 1 1 calc R
H29C H 0.5372 -0.3368 -0.0087 0.051 Uiso 1 1 calc R
C30 C 0.9682(13) -0.1431(11) 0.0991(6) 0.047(4) Uani 1 1 d .
H30A H 0.9894 -0.0945 0.1369 0.070 Uiso 1 1 calc R
H30B H 0.9183 -0.1174 0.0724 0.070 Uiso 1 1 calc R
H30C H 1.0540 -0.1593 0.0821 0.070 Uiso 1 1 calc R
C31 C 0.8304(14) -0.3466(10) 0.0369(6) 0.050(4) Uani 1 1 d .
H31A H 0.7790 -0.3233 0.0095 0.074 Uiso 1 1 calc R
H31B H 0.7775 -0.4066 0.0419 0.074 Uiso 1 1 calc R
H31C H 0.9192 -0.3585 0.0213 0.074 Uiso 1 1 calc R
C32 C 0.9544(12) -0.3022(12) 0.1609(6) 0.049(4) Uani 1 1 d .
H32A H 1.0343 -0.3258 0.1420 0.074 Uiso 1 1 calc R
H32B H 0.8930 -0.3554 0.1704 0.074 Uiso 1 1 calc R
H32C H 0.9853 -0.2513 0.1970 0.074 Uiso 1 1 calc R

loop_
_atom_site_aniso_label
_atom_site_aniso_U_11
_atom_site_aniso_U_22
_atom_site_aniso_U_33
_atom_site_aniso_U_23
_atom_site_aniso_U_13
_atom_site_aniso_U_12
Ge1 0.0207(6) 0.0313(8) 0.0133(6) 0.0101(5) 0.0035(5) 0.0067(5)
Ge2 0.0193(6) 0.0299(8) 0.0139(6) 0.0105(5) 0.0044(5) 0.0068(5)
Se1 0.0185(6) 0.0325(7) 0.0195(6) 0.0119(5) 0.0024(5) 0.0064(5)
Se2 0.0196(6) 0.0322(8) 0.0228(6) 0.0127(5) 0.0001(5) 0.0060(5)
Si1 0.0232(17) 0.037(2) 0.0156(16) 0.0129(15) 0.0042(13) 0.0089(15)
Si2 0.0257(18) 0.030(2) 0.0197(17) 0.0106(15) 0.0037(13) 0.0068(15)
Si3 0.0271(18) 0.032(2) 0.0188(17) 0.0116(15) 0.0054(14) 0.0094(15)
Si4 0.0231(17) 0.0271(19) 0.0161(16) 0.0104(14) 0.0052(13) 0.0096(14)
Si5 0.0272(18) 0.039(2) 0.0155(17) 0.0107(15) -0.0012(13) 0.0082(16)
Si6 0.0270(18) 0.044(2) 0.0189(17) 0.0156(16) 0.0076(14) 0.0134(16)
Si7 0.0225(17) 0.043(2) 0.0165(17) 0.0142(15) 0.0042(13) 0.0098(15)
Si8 0.0213(17) 0.040(2) 0.0249(18) 0.0121(16) 0.0028(14) 0.0082(15)
Si9 0.0210(17) 0.036(2) 0.0166(16) 0.0136(15) 0.0067(13) 0.0045(15)
Si10 0.0222(17) 0.030(2) 0.0245(18) 0.0120(15) 0.0015(13) 0.0040(15)
Si11 0.0250(18) 0.032(2) 0.0216(18) 0.0087(15) 0.0057(14) 0.0049(15)
Si12 0.0198(16) 0.034(2) 0.0145(16) 0.0096(14) 0.0034(12) 0.0081(14)
Si13 0.0261(18) 0.045(2) 0.0139(16) 0.0136(15) 0.0032(13) 0.0110(16)
Si14 0.0244(18) 0.038(2) 0.0240(18) 0.0126(16) 0.0088(14) 0.0118(15)
Si15 0.0221(17) 0.038(2) 0.0170(17) 0.0091(15) -0.0001(13) 0.0090(15)
Si16 0.0237(18) 0.037(2) 0.0281(19) 0.0163(16) 0.0118(14) 0.0141(15)
C1 0.051(8) 0.035(8) 0.028(7) 0.008(6) 0.005(6) 0.017(7)
C2 0.026(7) 0.049(9) 0.036(8) 0.021(7) 0.004(6) -0.001(6)
C3 0.038(7) 0.035(8) 0.028(7) 0.020(6) 0.007(5) 0.012(6)
C4 0.038(7) 0.036(8) 0.026(7) 0.013(6) 0.002(6) 0.006(6)
C5 0.019(6) 0.059(9) 0.016(6) 0.004(6) -0.006(5) 0.000(6)
C6 0.034(7) 0.054(9) 0.024(7) 0.015(6) -0.007(5) 0.015(7)
C7 0.037(7) 0.071(10) 0.009(6) 0.016(6) 0.002(5) 0.020(7)
C8 0.047(8) 0.042(8) 0.025(7) 0.022(6) 0.015(6) 0.024(7)
C9 0.036(7) 0.038(8) 0.029(7) 0.009(6) 0.013(6) 0.017(6)
C10 0.063(10) 0.048(9) 0.049(9) 0.034(8) 0.021(7) 0.032(8)
C11 0.062(9) 0.059(10) 0.015(7) 0.005(6) 0.003(6) 0.038(8)
C12 0.043(8) 0.053(9) 0.015(6) 0.021(6) -0.001(5) 0.006(7)
C13 0.039(8) 0.048(9) 0.015(6) 0.009(6) 0.003(5) 0.003(6)
C14 0.017(6) 0.042(8) 0.057(9) 0.028(7) 0.016(6) 0.014(6)
C15 0.029(7) 0.047(9) 0.029(7) 0.015(6) -0.004(5) 0.008(6)
C16 0.013(6) 0.047(9) 0.050(9) 0.003(7) 0.005(6) 0.009(6)
C17 0.053(9) 0.040(9) 0.049(9) 0.025(7) 0.014(7) 0.005(7)
C18 0.025(7) 0.049(9) 0.037(8) 0.016(7) -0.001(6) 0.009(6)
C19 0.034(7) 0.036(8) 0.033(7) 0.017(6) 0.008(6) 0.003(6)
C20 0.045(8) 0.045(9) 0.028(7) 0.012(6) 0.004(6) 0.001(7)
C21 0.028(7) 0.049(9) 0.026(7) 0.011(6) 0.006(5) 0.016(6)
C22 0.040(9) 0.084(13) 0.055(10) 0.041(9) 0.010(7) 0.003(8)
C23 0.019(7) 0.080(11) 0.020(7) 0.015(7) 0.000(5) 0.009(7)
C24 0.024(5) 0.050(7) 0.027(6) 0.025(5) 0.015(5) -0.001(5)
C25 0.037(7) 0.040(8) 0.031(7) 0.004(6) 0.027(6) 0.022(6)
C26 0.013(6) 0.041(8) 0.051(9) 0.012(7) 0.003(6) 0.000(6)
C27 0.029(7) 0.054(9) 0.022(7) 0.014(6) 0.002(5) 0.021(6)
C28 0.025(7) 0.054(9) 0.040(8) 0.027(7) 0.005(6) 0.011(6)
C29 0.024(7) 0.051(9) 0.025(7) 0.011(6) -0.002(5) 0.000(6)
C30 0.031(8) 0.082(12) 0.026(7) 0.012(7) 0.008(6) 0.011(7)
C31 0.056(9) 0.053(10) 0.045(9) 0.007(7) 0.031(7) 0.035(8)
C32 0.020(7) 0.101(13) 0.047(9) 0.046(9) 0.007(6) 0.026(8)

loop_
_atom_type_symbol
_atom_type_description
_atom_type_scat_dispersion_real
_atom_type_scat_dispersion_imag
_atom_type_scat_source
C C 0.0033 0.0016 'International Tables Vol C Tables 4.2.6.8 and 6.1.1.4'
H H 0.0000 0.0000 'International Tables Vol C Tables 4.2.6.8 and 6.1.1.4'
Si Si 0.0817 0.0704 'International Tables Vol C Tables 4.2.6.8 and 6.1.1.4'
Ge Ge 0.1547 1.8001 'International Tables Vol C Tables 4.2.6.8 and 6.1.1.4'
Se Se -0.0929 2.2259 'International Tables Vol C Tables 4.2.6.8 and 6.1.1.4'

loop_
_geom_angle_atom_site_label_1
_geom_angle_atom_site_label_2
_geom_angle_atom_site_label_3
_geom_angle
Se2 Ge1 Se1 92.17(6)
Se2 Ge1 Si4 113.14(9)
Se1 Ge1 Si4 114.88(9)
Se2 Ge1 Si1 116.36(9)
Se1 Ge1 Si1 113.92(9)
Si4 Ge1 Si1 106.32(12)
Se2 Ge2 Se1 92.52(6)
Se2 Ge2 Si9 113.01(9)
Se1 Ge2 Si9 114.41(10)
Se2 Ge2 Si12 112.61(9)
Se1 Ge2 Si12 117.65(9)
Si9 Ge2 Si12 106.44(12)
Ge2 Se1 Ge1 87.56(6)
Ge2 Se2 Ge1 87.74(6)
Si2 Si1 Si6 103.44(17)
Si2 Si1 Si5 111.64(17)
Si6 Si1 Si5 111.24(16)
Si2 Si1 Ge1 103.26(14)
Si6 Si1 Ge1 109.76(16)
Si5 Si1 Ge1 116.47(16)
C2 Si2 C1 104.3(6)
C2 Si2 Si3 104.6(4)
C1 Si2 Si3 113.8(4)
C2 Si2 Si1 116.6(4)
C1 Si2 Si1 112.0(4)
Si3 Si2 Si1 105.58(18)
C3 Si3 C4 107.9(5)
C3 Si3 Si2 113.5(4)
C4 Si3 Si2 107.4(4)
C3 Si3 Si4 107.3(4)
C4 Si3 Si4 115.6(4)
Si2 Si3 Si4 105.33(17)
Si3 Si4 Si7 103.31(17)
Si3 Si4 Si8 113.73(18)
Si7 Si4 Si8 114.67(17)
Si3 Si4 Ge1 99.43(14)
Si7 Si4 Ge1 119.34(16)
Si8 Si4 Ge1 105.57(14)
C6 Si5 C5 106.1(6)
C6 Si5 C7 110.7(6)
C5 Si5 C7 106.5(6)
C6 Si5 Si1 113.6(4)
C5 Si5 Si1 110.8(4)
C7 Si5 Si1 108.9(4)
C8 Si6 C10 107.7(6)
C8 Si6 C9 107.4(5)
C10 Si6 C9 106.1(6)
C8 Si6 Si1 113.7(4)
C10 Si6 Si1 110.1(4)
C9 Si6 Si1 111.6(4)
C13 Si7 C11 112.4(6)
C13 Si7 C12 105.4(5)
C11 Si7 C12 107.4(6)
C13 Si7 Si4 111.0(4)
C11 Si7 Si4 111.7(4)
C12 Si7 Si4 108.6(4)
C15 Si8 C16 106.8(6)
C15 Si8 C14 109.8(6)
C16 Si8 C14 106.7(6)
C15 Si8 Si4 109.9(4)
C16 Si8 Si4 113.5(4)
C14 Si8 Si4 110.0(4)
Si10 Si9 Si13 105.69(17)
Si10 Si9 Si14 111.45(18)
Si13 Si9 Si14 112.27(17)
Si10 Si9 Ge2 101.18(14)
Si13 Si9 Ge2 114.52(15)
Si14 Si9 Ge2 111.05(15)
C18 Si10 C17 105.7(6)
C18 Si10 Si11 110.6(4)
C17 Si10 Si11 111.0(5)
C18 Si10 Si9 109.1(4)
C17 Si10 Si9 116.0(5)
Si11 Si10 Si9 104.51(17)
C19 Si11 C20 107.8(6)
C19 Si11 Si10 108.2(4)
C20 Si11 Si10 111.6(4)
C19 Si11 Si12 111.7(4)
C20 Si11 Si12 112.9(4)
Si10 Si11 Si12 104.49(17)
Si11 Si12 Si15 108.16(17)
Si11 Si12 Si16 108.22(18)
Si15 Si12 Si16 106.90(16)
Si11 Si12 Ge2 103.62(14)
Si15 Si12 Ge2 116.58(16)
Si16 Si12 Ge2 113.00(16)
C23 Si13 C22 108.3(7)
C23 Si13 C21 108.7(6)
C22 Si13 C21 106.3(6)
C23 Si13 Si9 112.0(4)
C22 Si13 Si9 107.7(5)
C21 Si13 Si9 113.5(4)
C26 Si14 C24 106.9(6)
C26 Si14 C25 106.6(6)
C24 Si14 C25 109.1(6)
C26 Si14 Si9 111.5(4)
C24 Si14 Si9 111.0(4)
C25 Si14 Si9 111.5(4)
C28 Si15 C29 108.7(6)
C28 Si15 C27 110.1(6)
C29 Si15 C27 109.3(5)
C28 Si15 Si12 109.8(4)
C29 Si15 Si12 107.8(4)
C27 Si15 Si12 111.1(4)
C30 Si16 C32 109.8(6)
C30 Si16 C31 107.8(6)
C32 Si16 C31 107.6(7)
C30 Si16 Si12 109.0(5)
C32 Si16 Si12 114.1(4)
C31 Si16 Si12 108.3(4)

loop_
_geom_bond_atom_site_label_1
_geom_bond_atom_site_label_2
_geom_bond_distance
Ge1 Se2 2.4199(18)
Ge1 Se1 2.4224(18)
Ge1 Si4 2.448(3)
Ge1 Si1 2.483(4)
Ge2 Se2 2.4114(18)
Ge2 Se1 2.4168(18)
Ge2 Si9 2.444(3)
Ge2 Si12 2.461(4)
Si1 Si2 2.373(4)
Si1 Si6 2.384(4)
Si1 Si5 2.392(4)
Si2 C2 1.903(12)
Si2 C1 1.921(12)
Si2 Si3 2.335(4)
Si3 C3 1.910(12)
Si3 C4 1.936(11)
Si3 Si4 2.353(5)
Si4 Si7 2.363(4)
Si4 Si8 2.368(4)
Si5 C6 1.862(13)
Si5 C5 1.905(11)
Si5 C7 1.906(11)
Si6 C8 1.838(12)
Si6 C10 1.864(13)
Si6 C9 1.885(12)
Si7 C13 1.858(13)
Si7 C11 1.890(13)
Si7 C12 1.901(12)
Si8 C15 1.889(11)
Si8 C16 1.896(13)
Si8 C14 1.920(12)
Si9 Si10 2.348(5)
Si9 Si13 2.360(4)
Si9 Si14 2.374(4)
Si10 C18 1.869(11)
Si10 C17 1.871(12)
Si10 Si11 2.344(4)
Si11 C19 1.857(12)
Si11 C20 1.872(13)
Si11 Si12 2.356(5)
Si12 Si15 2.362(4)
Si12 Si16 2.371(4)
Si13 C23 1.845(14)
Si13 C22 1.873(13)
Si13 C21 1.895(11)
Si14 C26 1.860(12)
Si14 C24 1.886(11)
Si14 C25 1.883(12)
Si15 C28 1.870(11)
Si15 C29 1.887(13)
Si15 C27 1.901(12)
Si16 C30 1.856(14)
Si16 C32 1.864(12)
Si16 C31 1.890(14)

loop_
_geom_torsion_atom_site_label_1
_geom_torsion_atom_site_label_2
_geom_torsion_atom_site_label_3
_geom_torsion_atom_site_label_4
_geom_torsion
Se2 Ge2 Se1 Ge1 -0.52(5)
Si9 Ge2 Se1 Ge1 116.20(10)
Si12 Ge2 Se1 Ge1 -117.75(10)
Se2 Ge1 Se1 Ge2 0.52(5)
Si4 Ge1 Se1 Ge2 117.34(10)
Si1 Ge1 Se1 Ge2 -119.67(10)
Se1 Ge2 Se2 Ge1 0.52(5)
Si9 Ge2 Se2 Ge1 -117.38(11)
Si12 Ge2 Se2 Ge1 121.96(10)
Se1 Ge1 Se2 Ge2 -0.52(5)
Si4 Ge1 Se2 Ge2 -118.82(10)
Si1 Ge1 Se2 Ge2 117.62(10)
Se2 Ge1 Si1 Si2 134.48(12)
Se1 Ge1 Si1 Si2 -120.08(13)
Si4 Ge1 Si1 Si2 7.47(16)
Se2 Ge1 Si1 Si6 -115.74(14)
Se1 Ge1 Si1 Si6 -10.30(17)
Si4 Ge1 Si1 Si6 117.25(15)
Se2 Ge1 Si1 Si5 11.77(19)
Se1 Ge1 Si1 Si5 117.20(15)
Si4 Ge1 Si1 Si5 -115.25(16)
Si6 Si1 Si2 C2 149.8(5)
Si5 Si1 Si2 C2 30.1(5)
Ge1 Si1 Si2 C2 -95.8(5)
Si6 Si1 Si2 C1 29.8(5)
Si5 Si1 Si2 C1 -89.9(5)
Ge1 Si1 Si2 C1 144.2(4)
Si6 Si1 Si2 Si3 -94.59(19)
Si5 Si1 Si2 Si3 145.71(18)
Ge1 Si1 Si2 Si3 19.82(19)
C2 Si2 Si3 C3 -161.2(6)
C1 Si2 Si3 C3 -48.1(6)
Si1 Si2 Si3 C3 75.2(5)
C2 Si2 Si3 C4 -42.1(6)
C1 Si2 Si3 C4 71.1(6)
Si1 Si2 Si3 C4 -165.6(4)
C2 Si2 Si3 Si4 81.7(5)
C1 Si2 Si3 Si4 -165.2(5)
Si1 Si2 Si3 Si4 -41.9(2)
C3 Si3 Si4 Si7 46.5(4)
C4 Si3 Si4 Si7 -73.9(4)
Si2 Si3 Si4 Si7 167.75(16)
C3 Si3 Si4 Si8 171.5(4)
C4 Si3 Si4 Si8 51.0(4)
Si2 Si3 Si4 Si8 -67.3(2)
C3 Si3 Si4 Ge1 -76.8(4)
C4 Si3 Si4 Ge1 162.8(4)
Si2 Si3 Si4 Ge1 44.41(17)
Se2 Ge1 Si4 Si3 -160.02(11)
Se1 Ge1 Si4 Si3 95.88(14)
Si1 Ge1 Si4 Si3 -31.10(16)
Se2 Ge1 Si4 Si7 88.81(17)
Se1 Ge1 Si4 Si7 -15.3(2)
Si1 Ge1 Si4 Si7 -142.26(17)
Se2 Ge1 Si4 Si8 -42.00(17)
Se1 Ge1 Si4 Si8 -146.10(13)
Si1 Ge1 Si4 Si8 86.92(17)
Si2 Si1 Si5 C6 -123.0(5)
Si6 Si1 Si5 C6 122.0(5)
Ge1 Si1 Si5 C6 -4.7(5)
Si2 Si1 Si5 C5 -3.6(5)
Si6 Si1 Si5 C5 -118.6(4)
Ge1 Si1 Si5 C5 114.6(4)
Si2 Si1 Si5 C7 113.2(5)
Si6 Si1 Si5 C7 -1.8(5)
Ge1 Si1 Si5 C7 -128.6(5)
Si2 Si1 Si6 C8 168.2(4)
Si5 Si1 Si6 C8 -71.8(5)
Ge1 Si1 Si6 C8 58.6(4)
Si2 Si1 Si6 C10 47.4(6)
Si5 Si1 Si6 C10 167.4(5)
Ge1 Si1 Si6 C10 -62.3(6)
Si2 Si1 Si6 C9 -70.2(4)
Si5 Si1 Si6 C9 49.8(5)
Ge1 Si1 Si6 C9 -179.8(4)
Si3 Si4 Si7 C13 154.2(4)
Si8 Si4 Si7 C13 29.9(5)
Ge1 Si4 Si7 C13 -96.8(4)
Si3 Si4 Si7 C11 -79.5(5)
Si8 Si4 Si7 C11 156.2(5)
Ge1 Si4 Si7 C11 29.6(5)
Si3 Si4 Si7 C12 38.8(5)
Si8 Si4 Si7 C12 -85.5(5)
Ge1 Si4 Si7 C12 147.9(4)
Si3 Si4 Si8 C15 86.5(5)
Si7 Si4 Si8 C15 -154.9(5)
Ge1 Si4 Si8 C15 -21.4(5)
Si3 Si4 Si8 C16 -154.0(5)
Si7 Si4 Si8 C16 -35.4(5)
Ge1 Si4 Si8 C16 98.0(5)
Si3 Si4 Si8 C14 -34.5(5)
Si7 Si4 Si8 C14 84.1(5)
Ge1 Si4 Si8 C14 -142.5(5)
Se2 Ge2 Si9 Si10 -101.04(14)
Se1 Ge2 Si9 Si10 154.77(11)
Si12 Ge2 Si9 Si10 23.07(16)
Se2 Ge2 Si9 Si13 12.1(2)
Se1 Ge2 Si9 Si13 -92.08(17)
Si12 Ge2 Si9 Si13 136.22(17)
Se2 Ge2 Si9 Si14 140.57(14)
Se1 Ge2 Si9 Si14 36.38(19)
Si12 Ge2 Si9 Si14 -95.32(18)
Si13 Si9 Si10 C18 -42.6(4)
Si14 Si9 Si10 C18 -164.9(4)
Ge2 Si9 Si10 C18 77.0(4)
Si13 Si9 Si10 C17 76.6(5)
Si14 Si9 Si10 C17 -45.7(5)
Ge2 Si9 Si10 C17 -163.8(5)
Si13 Si9 Si10 Si11 -160.90(15)
Si14 Si9 Si10 Si11 76.87(19)
Ge2 Si9 Si10 Si11 -41.23(17)
C18 Si10 Si11 C19 168.6(6)
C17 Si10 Si11 C19 51.6(7)
Si9 Si10 Si11 C19 -74.2(4)
C18 Si10 Si11 C20 50.1(6)
C17 Si10 Si11 C20 -66.9(7)
Si9 Si10 Si11 C20 167.4(4)
C18 Si10 Si11 Si12 -72.2(5)
C17 Si10 Si11 Si12 170.8(5)
Si9 Si10 Si11 Si12 45.0(2)
C19 Si11 Si12 Si15 -35.9(5)
C20 Si11 Si12 Si15 85.9(5)
Si10 Si11 Si12 Si15 -152.62(17)
C19 Si11 Si12 Si16 -151.3(5)
C20 Si11 Si12 Si16 -29.6(5)
Si10 Si11 Si12 Si16 91.9(2)
C19 Si11 Si12 Ge2 88.5(5)
C20 Si11 Si12 Ge2 -149.8(5)
Si10 Si11 Si12 Ge2 -28.29(19)
Se2 Ge2 Si12 Si11 127.31(12)
Se1 Ge2 Si12 Si11 -126.91(12)
Si9 Ge2 Si12 Si11 2.95(16)
Se2 Ge2 Si12 Si15 -114.02(15)
Se1 Ge2 Si12 Si15 -8.24(18)
Si9 Ge2 Si12 Si15 121.62(16)
Se2 Ge2 Si12 Si16 10.41(17)
Se1 Ge2 Si12 Si16 116.19(14)
Si9 Ge2 Si12 Si16 -113.95(16)
Si10 Si9 Si13 C23 179.5(4)
Si14 Si9 Si13 C23 -58.8(5)
Ge2 Si9 Si13 C23 69.0(4)
Si10 Si9 Si13 C22 -61.5(6)
Si14 Si9 Si13 C22 60.2(6)
Ge2 Si9 Si13 C22 -171.9(5)
Si10 Si9 Si13 C21 55.9(5)
Si14 Si9 Si13 C21 177.6(5)
Ge2 Si9 Si13 C21 -54.6(5)
Si10 Si9 Si14 C26 19.0(5)
Si13 Si9 Si14 C26 -99.4(5)
Ge2 Si9 Si14 C26 131.0(5)
Si10 Si9 Si14 C24 -100.1(5)
Si13 Si9 Si14 C24 141.6(5)
Ge2 Si9 Si14 C24 11.9(5)
Si10 Si9 Si14 C25 138.0(5)
Si13 Si9 Si14 C25 19.6(5)
Ge2 Si9 Si14 C25 -110.0(4)
Si11 Si12 Si15 C28 -157.8(5)
Si16 Si12 Si15 C28 -41.5(5)
Ge2 Si12 Si15 C28 86.0(5)
Si11 Si12 Si15 C29 -39.5(4)
Si16 Si12 Si15 C29 76.8(4)
Ge2 Si12 Si15 C29 -155.7(4)
Si11 Si12 Si15 C27 80.1(5)
Si16 Si12 Si15 C27 -163.5(5)
Ge2 Si12 Si15 C27 -36.0(5)
Si11 Si12 Si16 C30 -175.2(4)
Si15 Si12 Si16 C30 68.6(5)
Ge2 Si12 Si16 C30 -61.0(5)
Si11 Si12 Si16 C32 -52.1(6)
Si15 Si12 Si16 C32 -168.3(6)
Ge2 Si12 Si16 C32 62.1(6)
Si11 Si12 Si16 C31 67.7(5)
Si15 Si12 Si16 C31 -48.6(5)
Ge2 Si12 Si16 C31 -178.1(5)

loop_
_platon_squeeze_void_nr
_platon_squeeze_void_average_x
_platon_squeeze_void_average_y
_platon_squeeze_void_average_z
_platon_squeeze_void_volume
_platon_squeeze_void_count_electrons
_platon_squeeze_void_content
1 0.000 0.500 0.000 170 41 ' '
2 0.000 0.500 0.500 20 5 ' '
3 0.314 0.643 0.408 12 2 ' '
4 0.476 0.449 0.576 33 6 ' '
5 0.531 0.549 0.425 32 8 ' '
6 0.477 0.681 0.883 7 1 ' '
7 0.523 0.319 0.117 7 2 ' '
8 0.696 0.350 0.592 11 2 ' '
